data_1566115
loop_
_publ_author_name
'Su, Qing'
'Li, Pei'
'He, Mina'
'Wu, Qiaolin'
'Ye, Ling'
'Mu, Ying'
'Ma, Yudan'

_publ_section_title
;
 A new anilido-imine compound containing o-OMe-anilinyl derived from an
 unexpected adduct: Synthesis, crystal structure and its coordination
 capability
;
_journal_issue 4
_journal_name_full 'Comptes Rendus Chimie'
_journal_page_first 377
_journal_page_last 385
_journal_paper_doi 10.1016/j.crci.2013.09.005
_journal_volume 17
_journal_year 2014
_chemical_formula_moiety 'C21 H21 F N2 O2'
_chemical_formula_sum 'C21 H21 F N2 O2'
_chemical_formula_weight 352.40
_space_group_IT_number 2
_space_group_name_Hall '-P 1'
_space_group_name_H-M_alt 'P -1'
_symmetry_cell_setting triclinic
_symmetry_space_group_name_H-M 'P -1'
_atom_sites_solution_hydrogens geom
_atom_sites_solution_primary direct
_atom_sites_solution_secondary difmap
_audit_creation_method SHELXL-97
_cell_angle_alpha 75.84(3)
_cell_angle_beta 67.39(3)
_cell_angle_gamma 76.59(3)
_cell_formula_units_Z 4
_cell_length_a 12.268(3)
_cell_length_b 12.391(3)
_cell_length_c 13.236(3)
_cell_measurement_reflns_used 8897
_cell_measurement_temperature 293(2)
_cell_measurement_theta_max 27.48
_cell_measurement_theta_min 3.23
_cell_volume 1779.5(9)
_computing_cell_refinement RAPID-AUTO
_computing_data_collection RAPID-AUTO
_computing_data_reduction RAPID-AUTO
_computing_molecular_graphics SHELXTL-XP
_computing_publication_material SHELXTL
_computing_structure_refinement 'SHELXL-97 (Sheldrick, 2008)'
_computing_structure_solution 'SHELXS-97 (Sheldrick, 2008)'
_diffrn_ambient_temperature 293(2)
_diffrn_detector_area_resol_mean 0
_diffrn_measured_fraction_theta_full 0.974
_diffrn_measured_fraction_theta_max 0.974
_diffrn_measurement_device_type 'Rigaku RAXIS-RAPID'
_diffrn_measurement_method '\w scans'
_diffrn_radiation_monochromator graphite
_diffrn_radiation_source 'fine-focus sealed tube'
_diffrn_radiation_type MoK\a
_diffrn_radiation_wavelength 0.71073
_diffrn_reflns_av_R_equivalents 0.1075
_diffrn_reflns_av_sigmaI/netI 0.1542
_diffrn_reflns_limit_h_max 15
_diffrn_reflns_limit_h_min -15
_diffrn_reflns_limit_k_max 16
_diffrn_reflns_limit_k_min -16
_diffrn_reflns_limit_l_max 17
_diffrn_reflns_limit_l_min -17
_diffrn_reflns_number 17311
_diffrn_reflns_theta_full 27.48
_diffrn_reflns_theta_max 27.48
_diffrn_reflns_theta_min 3.23
_diffrn_standards_decay_% 0
_diffrn_standards_interval_count 0
_diffrn_standards_interval_time 0
_diffrn_standards_number 0
_exptl_absorpt_coefficient_mu 0.092
_exptl_absorpt_correction_T_max 0.9890
_exptl_absorpt_correction_T_min 0.9656
_exptl_absorpt_correction_type multi-scan
_exptl_crystal_colour colourless
_exptl_crystal_density_diffrn 1.315
_exptl_crystal_density_method 'not measured'
_exptl_crystal_description block
_exptl_crystal_F_000 744
_exptl_crystal_size_max 0.38
_exptl_crystal_size_mid 0.33
_exptl_crystal_size_min 0.12
_refine_diff_density_max 0.672
_refine_diff_density_min -0.339
_refine_diff_density_rms 0.104
_refine_ls_extinction_coef 0.037(7)
_refine_ls_extinction_expression Fc^*^=kFc[1+0.001xFc^2^\l^3^/sin(2\q)]^-1/4^
_refine_ls_extinction_method SHELXL
_refine_ls_goodness_of_fit_ref 1.046
_refine_ls_hydrogen_treatment mixed
_refine_ls_matrix_type full
_refine_ls_number_parameters 482
_refine_ls_number_reflns 7949
_refine_ls_number_restraints 0
_refine_ls_restrained_S_all 1.046
_refine_ls_R_factor_all 0.2130
_refine_ls_R_factor_gt 0.1258
_refine_ls_shift/su_max 0.000
_refine_ls_shift/su_mean 0.000
_refine_ls_structure_factor_coef Fsqd
_refine_ls_weighting_details 'calc w=1/[\s^2^(Fo^2^)+(0.2000P)^2^+0.0000P] where P=(Fo^2^+2Fc^2^)/3'
_refine_ls_weighting_scheme calc
_refine_ls_wR_factor_gt 0.3184
_refine_ls_wR_factor_ref 0.3737
_reflns_number_gt 3661
_reflns_number_total 7949
_reflns_threshold_expression >2sigma(I)
_cod_data_source_file CRC-2014-17-377.cif
_cod_data_source_block 1
_cod_original_cell_volume 1779.5(6)
_cod_original_sg_symbol_H-M P-1
_cod_depositor_comments
;

2022-03-18
Z value and formula fixed to values more according to usual
chemical conventions.                 miguel
;
_cod_original_formula_sum 'C42 H42 F2 N4 O4'
_cod_original_formula_weight 704.80
_cod_original_formula_moiety 'C42 H42 F2 N4 O4'
_cod_original_formula_units_Z 2
_cod_database_code 1566115

loop_
_symmetry_equiv_pos_as_xyz
'x, y, z'
'-x, -y, -z'

loop_
_atom_site_label
_atom_site_type_symbol
_atom_site_fract_x
_atom_site_fract_y
_atom_site_fract_z
_atom_site_U_iso_or_equiv
_atom_site_adp_type
_atom_site_occupancy
_atom_site_symmetry_multiplicity
_atom_site_calc_flag
_atom_site_refinement_flags
_atom_site_disorder_assembly
_atom_site_disorder_group
F1 F 0.0943(3) -0.0155(3) 0.1040(3) 0.0714(11) Uani 1 1 d . . .
F2 F 0.9215(3) 0.3347(3) 0.8758(3) 0.0738(11) Uani 1 1 d . . .
O1 O -0.0315(3) 0.2519(3) 0.5309(3) 0.0537(10) Uani 1 1 d . . .
O2 O 0.2888(3) -0.1763(3) 0.4390(3) 0.0590(11) Uani 1 1 d . . .
O3 O 0.4587(3) 0.7533(3) 1.0286(3) 0.0495(9) Uani 1 1 d . . .
O4 O 0.5427(3) 0.4193(4) 0.7389(3) 0.0573(10) Uani 1 1 d . . .
N1 N 0.0426(4) 0.1342(4) 0.3708(4) 0.0486(11) Uani 1 1 d . . .
N2 N 0.1742(3) -0.0306(4) 0.3184(3) 0.0417(10) Uani 1 1 d . . .
H102 H 0.1595 -0.0986 0.3373 0.050 Uiso 1 1 calc R . .
N3 N 0.6814(4) 0.4620(4) 0.8312(3) 0.0426(10) Uani 1 1 d . . .
N4 N 0.6324(3) 0.5955(4) 0.9494(3) 0.0448(10) Uani 1 1 d . . .
H104 H 0.5613 0.6040 0.9482 0.054 Uiso 1 1 calc R . .
C1 C -0.0042(4) -0.0296(4) 0.1957(4) 0.0438(12) Uani 1 1 d . . .
C2 C -0.0138(4) 0.0081(4) 0.2886(4) 0.0391(11) Uani 1 1 d . . .
C3 C -0.1184(4) -0.0054(5) 0.3794(4) 0.0464(12) Uani 1 1 d . . .
H3 H -0.1299 0.0215 0.4431 0.056 Uiso 1 1 calc R . .
C4 C -0.2051(5) -0.0573(5) 0.3778(5) 0.0559(14) Uani 1 1 d . . .
H4 H -0.2736 -0.0664 0.4401 0.067 Uiso 1 1 calc R . .
C5 C -0.1904(5) -0.0955(5) 0.2842(5) 0.0594(15) Uani 1 1 d . . .
H5 H -0.2488 -0.1309 0.2829 0.071 Uiso 1 1 calc R . .
C6 C -0.0891(5) -0.0818(5) 0.1917(5) 0.0587(15) Uani 1 1 d . . .
H6 H -0.0785 -0.1075 0.1277 0.070 Uiso 1 1 calc R . .
C7 C 0.0863(4) 0.0602(4) 0.2912(4) 0.0403(11) Uani 1 1 d . . .
H7 H 0.1239 0.1028 0.2173 0.048 Uiso 1 1 calc R . .
C8 C -0.0484(4) 0.3095(4) 0.4354(4) 0.0466(12) Uani 1 1 d . . .
C9 C -0.0108(4) 0.2455(4) 0.3495(4) 0.0416(11) Uani 1 1 d . . .
C10 C -0.0294(5) 0.2955(5) 0.2516(4) 0.0555(14) Uani 1 1 d . . .
H10 H -0.0070 0.2538 0.1952 0.067 Uiso 1 1 calc R . .
C11 C -0.0813(6) 0.4078(5) 0.2358(5) 0.0721(18) Uani 1 1 d . . .
H11 H -0.0927 0.4405 0.1687 0.086 Uiso 1 1 calc R . .
C12 C -0.1155(6) 0.4700(5) 0.3171(6) 0.0723(18) Uani 1 1 d . . .
H12 H -0.1500 0.5450 0.3056 0.087 Uiso 1 1 calc R . .
C13 C -0.0989(5) 0.4212(5) 0.4183(5) 0.0636(16) Uani 1 1 d . . .
H13 H -0.1218 0.4639 0.4740 0.076 Uiso 1 1 calc R . .
C14 C -0.0705(7) 0.3078(6) 0.6238(5) 0.083(2) Uani 1 1 d . . .
H14A H -0.0292 0.3710 0.6043 0.124 Uiso 1 1 calc R . .
H14B H -0.0538 0.2565 0.6851 0.124 Uiso 1 1 calc R . .
H14C H -0.1550 0.3337 0.6445 0.124 Uiso 1 1 calc R . .
C15 C 0.3441(4) -0.0848(5) 0.3767(4) 0.0473(12) Uani 1 1 d . . .
C16 C 0.2812(4) -0.0092(4) 0.3143(4) 0.0411(11) Uani 1 1 d . . .
C17 C 0.3305(5) 0.0863(5) 0.2493(5) 0.0575(14) Uani 1 1 d . . .
H17 H 0.2902 0.1387 0.2069 0.069 Uiso 1 1 calc R . .
C18 C 0.4378(5) 0.1041(6) 0.2470(6) 0.0685(17) Uani 1 1 d . . .
H18 H 0.4705 0.1673 0.2017 0.082 Uiso 1 1 calc R . .
C19 C 0.4973(5) 0.0298(6) 0.3106(6) 0.0679(17) Uani 1 1 d . . .
H19 H 0.5685 0.0438 0.3106 0.081 Uiso 1 1 calc R . .
C20 C 0.4511(5) -0.0660(6) 0.3748(5) 0.0634(16) Uani 1 1 d . . .
H20 H 0.4922 -0.1178 0.4167 0.076 Uiso 1 1 calc R . .
C21 C 0.3297(6) -0.2412(6) 0.5262(6) 0.080(2) Uani 1 1 d . . .
H21A H 0.4079 -0.2821 0.4949 0.120 Uiso 1 1 calc R . .
H21B H 0.2756 -0.2933 0.5721 0.120 Uiso 1 1 calc R . .
H21C H 0.3330 -0.1919 0.5704 0.120 Uiso 1 1 calc R . .
C22 C 0.8338(4) 0.3236(5) 0.9774(4) 0.0466(12) Uani 1 1 d . . .
C23 C 0.7329(4) 0.4043(4) 0.9969(4) 0.0389(11) Uani 1 1 d . . .
C24 C 0.6473(4) 0.3892(5) 1.1013(4) 0.0471(12) Uani 1 1 d . . .
H24 H 0.5790 0.4428 1.1179 0.057 Uiso 1 1 calc R . .
C25 C 0.6590(5) 0.2973(5) 1.1823(4) 0.0547(14) Uani 1 1 d . . .
H25 H 0.5992 0.2892 1.2519 0.066 Uiso 1 1 calc R . .
C26 C 0.7600(5) 0.2184(5) 1.1586(4) 0.0584(15) Uani 1 1 d . . .
H26 H 0.7683 0.1557 1.2120 0.070 Uiso 1 1 calc R . .
C27 C 0.8493(5) 0.2315(5) 1.0558(4) 0.0575(14) Uani 1 1 d . . .
H27 H 0.9187 0.1790 1.0400 0.069 Uiso 1 1 calc R . .
C28 C 0.7180(4) 0.5014(4) 0.9050(4) 0.0393(11) Uani 1 1 d . . .
H28 H 0.7954 0.5269 0.8628 0.047 Uiso 1 1 calc R . .
C29 C 0.6071(4) 0.5057(4) 0.6804(4) 0.0450(12) Uani 1 1 d . . .
C30 C 0.6776(4) 0.5289(4) 0.7311(4) 0.0414(11) Uani 1 1 d . . .
C31 C 0.7434(5) 0.6158(5) 0.6775(4) 0.0566(14) Uani 1 1 d . . .
H31 H 0.7907 0.6332 0.7100 0.068 Uiso 1 1 calc R . .
C32 C 0.7400(6) 0.6770(6) 0.5768(5) 0.0671(17) Uani 1 1 d . . .
H32 H 0.7852 0.7352 0.5416 0.081 Uiso 1 1 calc R . .
C33 C 0.6704(6) 0.6525(6) 0.5284(5) 0.0671(18) Uani 1 1 d . . .
H33 H 0.6685 0.6941 0.4601 0.080 Uiso 1 1 calc R . .
C34 C 0.6036(5) 0.5672(6) 0.5796(4) 0.0590(15) Uani 1 1 d . . .
H34 H 0.5562 0.5510 0.5465 0.071 Uiso 1 1 calc R . .
C35 C 0.4490(6) 0.4075(7) 0.7062(5) 0.083(2) Uani 1 1 d . . .
H35A H 0.3980 0.4787 0.7005 0.124 Uiso 1 1 calc R . .
H35B H 0.4032 0.3527 0.7606 0.124 Uiso 1 1 calc R . .
H35C H 0.4824 0.3832 0.6354 0.124 Uiso 1 1 calc R . .
C36 C 0.5671(4) 0.7590(4) 1.0336(4) 0.0417(11) Uani 1 1 d . . .
C37 C 0.6583(4) 0.6721(4) 0.9935(4) 0.0407(11) Uani 1 1 d . . .
C38 C 0.7680(5) 0.6680(5) 1.0014(5) 0.0549(14) Uani 1 1 d . . .
H38 H 0.8288 0.6089 0.9787 0.066 Uiso 1 1 calc R . .
C39 C 0.7892(6) 0.7517(6) 1.0429(5) 0.0693(18) Uani 1 1 d . . .
H39 H 0.8644 0.7493 1.0456 0.083 Uiso 1 1 calc R . .
C40 C 0.7009(6) 0.8355(6) 1.0788(5) 0.0641(17) Uani 1 1 d . . .
H40 H 0.7154 0.8908 1.1065 0.077 Uiso 1 1 calc R . .
C41 C 0.5872(5) 0.8407(5) 1.0752(4) 0.0560(14) Uani 1 1 d . . .
H41 H 0.5262 0.8987 1.1006 0.067 Uiso 1 1 calc R . .
C42 C 0.3601(5) 0.8371(6) 1.0712(7) 0.088(2) Uani 1 1 d . . .
H42A H 0.3495 0.8377 1.1468 0.132 Uiso 1 1 calc R . .
H42B H 0.2889 0.8203 1.0683 0.132 Uiso 1 1 calc R . .
H42C H 0.3755 0.9096 1.0271 0.132 Uiso 1 1 calc R . .
H101 H 0.058(5) 0.124(5) 0.429(5) 0.061(18) Uiso 1 1 d . . .
H103 H 0.625(5) 0.414(6) 0.856(5) 0.070(19) Uiso 1 1 d . . .

loop_
_atom_site_aniso_label
_atom_site_aniso_U_11
_atom_site_aniso_U_22
_atom_site_aniso_U_33
_atom_site_aniso_U_23
_atom_site_aniso_U_13
_atom_site_aniso_U_12
F1 0.0574(18) 0.100(3) 0.0594(19) -0.0387(19) -0.0091(16) -0.0108(19)
F2 0.0639(19) 0.073(3) 0.0544(19) -0.0094(16) -0.0041(16) 0.0154(18)
O1 0.072(2) 0.039(2) 0.057(2) -0.0189(16) -0.0325(18) 0.0067(18)
O2 0.0488(19) 0.057(3) 0.067(2) 0.0117(19) -0.0294(18) -0.0081(18)
O3 0.0538(19) 0.033(2) 0.069(2) -0.0169(16) -0.0294(17) 0.0013(16)
O4 0.068(2) 0.064(3) 0.048(2) -0.0022(18) -0.0268(18) -0.022(2)
N1 0.066(3) 0.037(3) 0.053(2) -0.0154(19) -0.034(2) 0.004(2)
N2 0.043(2) 0.032(2) 0.055(2) -0.0094(17) -0.0239(18) -0.0005(17)
N3 0.056(2) 0.038(2) 0.040(2) -0.0068(17) -0.0202(19) -0.012(2)
N4 0.044(2) 0.038(2) 0.062(2) -0.0226(19) -0.0251(19) 0.0025(18)
C1 0.037(2) 0.046(3) 0.048(3) -0.013(2) -0.014(2) -0.002(2)
C2 0.044(2) 0.030(3) 0.047(3) -0.0052(19) -0.025(2) 0.0026(19)
C3 0.048(3) 0.046(3) 0.044(3) -0.006(2) -0.020(2) -0.003(2)
C4 0.045(3) 0.061(4) 0.059(3) 0.000(3) -0.019(2) -0.011(3)
C5 0.053(3) 0.059(4) 0.076(4) -0.008(3) -0.033(3) -0.013(3)
C6 0.059(3) 0.059(4) 0.071(4) -0.027(3) -0.032(3) -0.001(3)
C7 0.044(2) 0.032(3) 0.047(2) -0.010(2) -0.020(2) 0.000(2)
C8 0.045(2) 0.035(3) 0.057(3) -0.010(2) -0.017(2) -0.003(2)
C9 0.044(2) 0.026(3) 0.056(3) -0.010(2) -0.020(2) 0.001(2)
C10 0.064(3) 0.046(4) 0.056(3) -0.007(2) -0.027(3) 0.001(3)
C11 0.087(4) 0.045(4) 0.071(4) 0.006(3) -0.032(3) 0.005(3)
C12 0.081(4) 0.026(3) 0.095(5) -0.003(3) -0.027(4) 0.005(3)
C13 0.077(4) 0.033(3) 0.077(4) -0.018(3) -0.022(3) 0.001(3)
C14 0.134(6) 0.054(4) 0.071(4) -0.028(3) -0.049(4) 0.006(4)
C15 0.041(2) 0.048(3) 0.049(3) -0.009(2) -0.016(2) 0.001(2)
C16 0.039(2) 0.038(3) 0.045(3) -0.014(2) -0.013(2) 0.000(2)
C17 0.056(3) 0.050(4) 0.066(3) 0.001(3) -0.028(3) -0.009(3)
C18 0.055(3) 0.056(4) 0.090(4) 0.002(3) -0.023(3) -0.019(3)
C19 0.040(3) 0.073(5) 0.093(4) -0.003(4) -0.030(3) -0.012(3)
C20 0.049(3) 0.064(4) 0.076(4) 0.003(3) -0.032(3) -0.004(3)
C21 0.069(4) 0.070(5) 0.090(5) 0.020(4) -0.043(4) 0.001(3)
C22 0.046(3) 0.045(3) 0.045(3) -0.012(2) -0.015(2) 0.003(2)
C23 0.043(2) 0.034(3) 0.043(2) -0.0080(19) -0.017(2) -0.006(2)
C24 0.048(3) 0.048(3) 0.046(3) -0.007(2) -0.018(2) -0.006(2)
C25 0.062(3) 0.053(4) 0.045(3) 0.001(2) -0.019(3) -0.011(3)
C26 0.066(3) 0.051(4) 0.052(3) 0.003(2) -0.026(3) -0.001(3)
C27 0.059(3) 0.047(4) 0.063(3) -0.007(3) -0.030(3) 0.010(3)
C28 0.046(2) 0.032(3) 0.042(2) -0.0094(19) -0.017(2) -0.004(2)
C29 0.051(3) 0.043(3) 0.040(2) -0.009(2) -0.014(2) -0.006(2)
C30 0.047(2) 0.033(3) 0.039(2) -0.0077(19) -0.014(2) 0.003(2)
C31 0.071(3) 0.046(3) 0.054(3) 0.004(2) -0.025(3) -0.017(3)
C32 0.074(4) 0.056(4) 0.062(3) 0.017(3) -0.022(3) -0.021(3)
C33 0.070(4) 0.068(4) 0.048(3) 0.012(3) -0.022(3) -0.001(3)
C34 0.062(3) 0.075(4) 0.040(3) -0.009(3) -0.023(3) -0.004(3)
C35 0.095(5) 0.109(6) 0.068(4) 0.003(4) -0.046(4) -0.049(5)
C36 0.052(3) 0.032(3) 0.044(2) -0.008(2) -0.018(2) -0.007(2)
C37 0.052(3) 0.033(3) 0.038(2) -0.0041(19) -0.017(2) -0.009(2)
C38 0.053(3) 0.054(4) 0.066(3) -0.020(3) -0.029(3) -0.001(3)
C39 0.061(3) 0.084(5) 0.082(4) -0.026(4) -0.032(3) -0.024(3)
C40 0.078(4) 0.061(4) 0.068(3) -0.024(3) -0.024(3) -0.029(3)
C41 0.065(3) 0.048(4) 0.063(3) -0.018(3) -0.025(3) -0.010(3)
C42 0.058(4) 0.060(5) 0.150(7) -0.048(5) -0.036(4) 0.016(3)

loop_
_atom_type_symbol
_atom_type_description
_atom_type_scat_dispersion_real
_atom_type_scat_dispersion_imag
_atom_type_scat_source
C C 0.0033 0.0016 'International Tables Vol C Tables 4.2.6.8 and 6.1.1.4'
H H 0.0000 0.0000 'International Tables Vol C Tables 4.2.6.8 and 6.1.1.4'
N N 0.0061 0.0033 'International Tables Vol C Tables 4.2.6.8 and 6.1.1.4'
O O 0.0106 0.0060 'International Tables Vol C Tables 4.2.6.8 and 6.1.1.4'
F F 0.0171 0.0103 'International Tables Vol C Tables 4.2.6.8 and 6.1.1.4'

loop_
_geom_angle_atom_site_label_1
_geom_angle_atom_site_label_2
_geom_angle_atom_site_label_3
_geom_angle
_geom_angle_site_symmetry_1
_geom_angle_site_symmetry_3
C8 O1 C14 119.0(4) . .
C15 O2 C21 117.0(5) . .
C36 O3 C42 117.7(4) . .
C29 O4 C35 118.0(5) . .
C9 N1 C7 123.2(4) . .
C9 N1 H101 110(4) . .
C7 N1 H101 126(4) . .
C16 N2 C7 120.8(4) . .
C16 N2 H102 119.6 . .
C7 N2 H102 119.6 . .
H103 N3 C30 109(4) . .
H103 N3 C28 123(4) . .
C30 N3 C28 121.1(4) . .
H103 N3 H103 0(9) . .
C30 N3 H103 109(4) . .
C28 N3 H103 123(4) . .
C37 N4 C28 123.8(4) . .
C37 N4 H104 118.1 . .
C28 N4 H104 118.1 . .
F1 C1 C6 118.3(4) . .
F1 C1 C2 118.6(4) . .
C6 C1 C2 123.1(4) . .
C1 C2 C3 116.2(5) . .
C1 C2 C7 121.3(4) . .
C3 C2 C7 122.5(4) . .
C4 C3 C2 121.9(5) . .
C4 C3 H3 119.1 . .
C2 C3 H3 119.1 . .
C5 C4 C3 119.8(5) . .
C5 C4 H4 120.1 . .
C3 C4 H4 120.1 . .
C4 C5 C6 120.1(5) . .
C4 C5 H5 119.9 . .
C6 C5 H5 119.9 . .
C1 C6 C5 118.9(5) . .
C1 C6 H6 120.6 . .
C5 C6 H6 120.6 . .
N1 C7 N2 110.0(4) . .
N1 C7 C2 111.9(4) . .
N2 C7 C2 108.0(4) . .
N1 C7 H7 109.0 . .
N2 C7 H7 109.0 . .
C2 C7 H7 109.0 . .
O1 C8 C13 125.3(5) . .
O1 C8 C9 114.8(4) . .
C13 C8 C9 120.0(5) . .
C10 C9 N1 124.1(5) . .
C10 C9 C8 118.8(5) . .
N1 C9 C8 117.1(5) . .
C9 C10 C11 120.7(5) . .
C9 C10 H10 119.6 . .
C11 C10 H10 119.6 . .
C12 C11 C10 120.7(6) . .
C12 C11 H11 119.6 . .
C10 C11 H11 119.6 . .
C11 C12 C13 120.0(6) . .
C11 C12 H12 120.0 . .
C13 C12 H12 120.0 . .
C8 C13 C12 119.8(5) . .
C8 C13 H13 120.1 . .
C12 C13 H13 120.1 . .
O1 C14 H14A 109.5 . .
O1 C14 H14B 109.5 . .
H14A C14 H14B 109.5 . .
O1 C14 H14C 109.5 . .
H14A C14 H14C 109.5 . .
H14B C14 H14C 109.5 . .
C20 C15 O2 124.8(5) . .
C20 C15 C16 121.3(5) . .
O2 C15 C16 113.9(4) . .
N2 C16 C15 119.7(5) . .
N2 C16 C17 122.6(5) . .
C15 C16 C17 117.7(5) . .
C18 C17 C16 120.8(6) . .
C18 C17 H17 119.6 . .
C16 C17 H17 119.6 . .
C19 C18 C17 120.7(6) . .
C19 C18 H18 119.7 . .
C17 C18 H18 119.7 . .
C18 C19 C20 119.7(6) . .
C18 C19 H19 120.2 . .
C20 C19 H19 120.2 . .
C15 C20 C19 119.9(6) . .
C15 C20 H20 120.1 . .
C19 C20 H20 120.1 . .
O2 C21 H21A 109.5 . .
O2 C21 H21B 109.5 . .
H21A C21 H21B 109.5 . .
O2 C21 H21C 109.5 . .
H21A C21 H21C 109.5 . .
H21B C21 H21C 109.5 . .
F2 C22 C27 118.3(4) . .
F2 C22 C23 118.7(5) . .
C27 C22 C23 122.9(5) . .
C24 C23 C22 116.3(5) . .
C24 C23 C28 123.0(4) . .
C22 C23 C28 120.6(4) . .
C23 C24 C25 122.6(5) . .
C23 C24 H24 118.7 . .
C25 C24 H24 118.7 . .
C26 C25 C24 119.0(5) . .
C26 C25 H25 120.5 . .
C24 C25 H25 120.5 . .
C25 C26 C27 120.4(5) . .
C25 C26 H26 119.8 . .
C27 C26 H26 119.8 . .
C22 C27 C26 118.8(5) . .
C22 C27 H27 120.6 . .
C26 C27 H27 120.6 . .
N3 C28 N4 110.5(4) . .
N3 C28 C23 109.1(4) . .
N4 C28 C23 111.6(4) . .
N3 C28 H28 108.5 . .
N4 C28 H28 108.5 . .
C23 C28 H28 108.5 . .
O4 C29 C34 124.1(5) . .
O4 C29 C30 114.9(4) . .
C34 C29 C30 121.0(5) . .
C31 C30 N3 123.1(5) . .
C31 C30 C29 117.9(5) . .
N3 C30 C29 118.9(5) . .
C32 C31 C30 121.0(6) . .
C32 C31 H31 119.5 . .
C30 C31 H31 119.5 . .
C33 C32 C31 120.0(6) . .
C33 C32 H32 120.0 . .
C31 C32 H32 120.0 . .
C32 C33 C34 120.4(5) . .
C32 C33 H33 119.8 . .
C34 C33 H33 119.8 . .
C33 C34 C29 119.6(6) . .
C33 C34 H34 120.2 . .
C29 C34 H34 120.2 . .
O4 C35 H35A 109.5 . .
O4 C35 H35B 109.5 . .
H35A C35 H35B 109.5 . .
O4 C35 H35C 109.5 . .
H35A C35 H35C 109.5 . .
H35B C35 H35C 109.5 . .
C41 C36 O3 124.4(5) . .
C41 C36 C37 121.2(5) . .
O3 C36 C37 114.4(4) . .
C38 C37 N4 124.1(5) . .
C38 C37 C36 118.1(5) . .
N4 C37 C36 117.8(4) . .
C37 C38 C39 120.8(5) . .
C37 C38 H38 119.6 . .
C39 C38 H38 119.6 . .
C40 C39 C38 119.9(5) . .
C40 C39 H39 120.0 . .
C38 C39 H39 120.0 . .
C39 C40 C41 120.9(5) . .
C39 C40 H40 119.6 . .
C41 C40 H40 119.6 . .
C36 C41 C40 119.0(5) . .
C36 C41 H41 120.5 . .
C40 C41 H41 120.5 . .
O3 C42 H42A 109.5 . .
O3 C42 H42B 109.5 . .
H42A C42 H42B 109.5 . .
O3 C42 H42C 109.5 . .
H42A C42 H42C 109.5 . .
H42B C42 H42C 109.5 . .

loop_
_geom_bond_atom_site_label_1
_geom_bond_atom_site_label_2
_geom_bond_distance
_geom_bond_site_symmetry_2
F1 C1 1.353(5) .
F2 C22 1.361(5) .
O1 C8 1.358(6) .
O1 C14 1.425(6) .
O2 C15 1.377(7) .
O2 C21 1.427(7) .
O3 C36 1.375(6) .
O3 C42 1.428(6) .
O4 C29 1.373(6) .
O4 C35 1.422(7) .
N1 C9 1.394(6) .
N1 C7 1.431(6) .
N1 H101 0.83(6) .
N2 C16 1.376(6) .
N2 C7 1.448(6) .
N2 H102 0.8600 .
N3 H103 0.93(6) .
N3 C30 1.391(6) .
N3 C28 1.437(6) .
N3 H103 0.93(6) .
N4 C37 1.378(6) .
N4 C28 1.450(6) .
N4 H104 0.8600 .
C1 C6 1.370(7) .
C1 C2 1.373(6) .
C2 C3 1.390(7) .
C2 C7 1.529(7) .
C3 C4 1.375(7) .
C3 H3 0.9300 .
C4 C5 1.365(8) .
C4 H4 0.9300 .
C5 C6 1.378(8) .
C5 H5 0.9300 .
C6 H6 0.9300 .
C7 H7 0.9800 .
C8 C13 1.382(8) .
C8 C9 1.415(7) .
C9 C10 1.372(7) .
C10 C11 1.391(8) .
C10 H10 0.9300 .
C11 C12 1.355(9) .
C11 H11 0.9300 .
C12 C13 1.400(9) .
C12 H12 0.9300 .
C13 H13 0.9300 .
C14 H14A 0.9600 .
C14 H14B 0.9600 .
C14 H14C 0.9600 .
C15 C20 1.375(8) .
C15 C16 1.390(7) .
C16 C17 1.393(8) .
C17 C18 1.372(8) .
C17 H17 0.9300 .
C18 C19 1.368(9) .
C18 H18 0.9300 .
C19 C20 1.378(9) .
C19 H19 0.9300 .
C20 H20 0.9300 .
C21 H21A 0.9600 .
C21 H21B 0.9600 .
C21 H21C 0.9600 .
C22 C27 1.373(8) .
C22 C23 1.380(7) .
C23 C24 1.377(6) .
C23 C28 1.521(7) .
C24 C25 1.383(8) .
C24 H24 0.9300 .
C25 C26 1.370(8) .
C25 H25 0.9300 .
C26 C27 1.380(7) .
C26 H26 0.9300 .
C27 H27 0.9300 .
C28 H28 0.9800 .
C29 C34 1.376(7) .
C29 C30 1.393(7) .
C30 C31 1.380(7) .
C31 C32 1.373(8) .
C31 H31 0.9300 .
C32 C33 1.367(9) .
C32 H32 0.9300 .
C33 C34 1.368(9) .
C33 H33 0.9300 .
C34 H34 0.9300 .
C35 H35A 0.9600 .
C35 H35B 0.9600 .
C35 H35C 0.9600 .
C36 C41 1.372(7) .
C36 C37 1.398(7) .
C37 C38 1.378(7) .
C38 C39 1.400(8) .
C38 H38 0.9300 .
C39 C40 1.342(9) .
C39 H39 0.9300 .
C40 C41 1.400(8) .
C40 H40 0.9300 .
C41 H41 0.9300 .
C42 H42A 0.9600 .
C42 H42B 0.9600 .
C42 H42C 0.9600 .

loop_
_geom_hbond_atom_site_label_D
_geom_hbond_atom_site_label_H
_geom_hbond_atom_site_label_A
_geom_hbond_distance_DH
_geom_hbond_distance_HA
_geom_hbond_distance_DA
_geom_hbond_angle_DHA
_geom_hbond_site_symmetry_A
N2 H102 O1 0.86 2.60 3.382(6) 151.2 2_556
N1 H101 O1 0.83(6) 2.16(6) 2.620(5) 115(5) .
N3 H103 O4 0.93(6) 2.13(6) 2.645(6) 114(5) .
N3 H103 O3 0.93(6) 2.43(7) 3.281(6) 152(5) 2_667
C3 H3 N1 0.93 2.55 2.867(7) 100.3 .
C24 H24 N4 0.93 2.52 2.857(7) 101.4 .
C3 H3 O2 0.93 2.70 3.438(7) 136.5 2_556
C42 H42B F1 0.96 2.72 3.270(7) 116.8 1_566
C7 H7 F1 0.98 2.50 2.817(5) 98.3 .
C14 H14B F2 0.96 2.81 3.394(7) 120.4 1_455
C28 H28 F2 0.98 2.53 2.811(6) 96.4 .
C24 H24 O4 0.93 2.64 3.412(6) 140.9 2_667

loop_
_geom_torsion_atom_site_label_1
_geom_torsion_atom_site_label_2
_geom_torsion_atom_site_label_3
_geom_torsion_atom_site_label_4
_geom_torsion
_geom_torsion_site_symmetry_1
_geom_torsion_site_symmetry_2
_geom_torsion_site_symmetry_3
_geom_torsion_site_symmetry_4
F1 C1 C2 C3 178.1(5) . . . .
C6 C1 C2 C3 -2.5(8) . . . .
F1 C1 C2 C7 -2.7(7) . . . .
C6 C1 C2 C7 176.7(5) . . . .
C1 C2 C3 C4 2.4(8) . . . .
C7 C2 C3 C4 -176.8(5) . . . .
C2 C3 C4 C5 -1.1(9) . . . .
C3 C4 C5 C6 -0.2(9) . . . .
F1 C1 C6 C5 -179.3(5) . . . .
C2 C1 C6 C5 1.3(9) . . . .
C4 C5 C6 C1 0.1(9) . . . .
C9 N1 C7 N2 158.3(4) . . . .
C9 N1 C7 C2 -81.7(6) . . . .
C16 N2 C7 N1 -65.0(5) . . . .
C16 N2 C7 C2 172.6(4) . . . .
C1 C2 C7 N1 155.4(5) . . . .
C3 C2 C7 N1 -25.5(7) . . . .
C1 C2 C7 N2 -83.4(5) . . . .
C3 C2 C7 N2 95.7(5) . . . .
C14 O1 C8 C13 1.7(8) . . . .
C14 O1 C8 C9 -177.7(5) . . . .
C7 N1 C9 C10 1.3(8) . . . .
C7 N1 C9 C8 -179.2(5) . . . .
O1 C8 C9 C10 177.1(5) . . . .
C13 C8 C9 C10 -2.3(8) . . . .
O1 C8 C9 N1 -2.4(7) . . . .
C13 C8 C9 N1 178.2(5) . . . .
N1 C9 C10 C11 -178.8(5) . . . .
C8 C9 C10 C11 1.7(8) . . . .
C9 C10 C11 C12 -0.5(10) . . . .
C10 C11 C12 C13 -0.2(11) . . . .
O1 C8 C13 C12 -177.7(6) . . . .
C9 C8 C13 C12 1.7(9) . . . .
C11 C12 C13 C8 -0.5(10) . . . .
C21 O2 C15 C20 15.5(8) . . . .
C21 O2 C15 C16 -163.8(5) . . . .
C7 N2 C16 C15 156.5(4) . . . .
C7 N2 C16 C17 -23.6(7) . . . .
C20 C15 C16 N2 -179.8(5) . . . .
O2 C15 C16 N2 -0.5(6) . . . .
C20 C15 C16 C17 0.3(7) . . . .
O2 C15 C16 C17 179.6(4) . . . .
N2 C16 C17 C18 -179.6(5) . . . .
C15 C16 C17 C18 0.3(8) . . . .
C16 C17 C18 C19 -1.6(10) . . . .
C17 C18 C19 C20 2.3(11) . . . .
O2 C15 C20 C19 -178.8(6) . . . .
C16 C15 C20 C19 0.4(9) . . . .
C18 C19 C20 C15 -1.7(10) . . . .
F2 C22 C23 C24 -179.7(5) . . . .
C27 C22 C23 C24 1.0(8) . . . .
F2 C22 C23 C28 2.4(7) . . . .
C27 C22 C23 C28 -176.9(5) . . . .
C22 C23 C24 C25 -1.5(8) . . . .
C28 C23 C24 C25 176.4(5) . . . .
C23 C24 C25 C26 0.5(8) . . . .
C24 C25 C26 C27 1.0(9) . . . .
F2 C22 C27 C26 -178.9(5) . . . .
C23 C22 C27 C26 0.4(9) . . . .
C25 C26 C27 C22 -1.4(9) . . . .
H103 N3 C28 N4 -81(5) . . . .
C30 N3 C28 N4 66.2(6) . . . .
H103 N3 C28 C23 42(5) . . . .
C30 N3 C28 C23 -170.7(4) . . . .
C37 N4 C28 N3 -159.3(4) . . . .
C37 N4 C28 C23 79.0(6) . . . .
C24 C23 C28 N3 -99.5(5) . . . .
C22 C23 C28 N3 78.3(6) . . . .
C24 C23 C28 N4 23.0(6) . . . .
C22 C23 C28 N4 -159.3(4) . . . .
C35 O4 C29 C34 -13.6(8) . . . .
C35 O4 C29 C30 165.8(5) . . . .
H103 N3 C30 C31 175(4) . . . .
C28 N3 C30 C31 22.7(7) . . . .
H103 N3 C30 C29 -7(4) . . . .
C28 N3 C30 C29 -159.2(4) . . . .
O4 C29 C30 C31 -179.1(4) . . . .
C34 C29 C30 C31 0.3(7) . . . .
O4 C29 C30 N3 2.7(6) . . . .
C34 C29 C30 N3 -177.9(5) . . . .
N3 C30 C31 C32 177.7(5) . . . .
C29 C30 C31 C32 -0.4(8) . . . .
C30 C31 C32 C33 0.3(10) . . . .
C31 C32 C33 C34 0.1(10) . . . .
C32 C33 C34 C29 -0.2(9) . . . .
O4 C29 C34 C33 179.3(5) . . . .
C30 C29 C34 C33 0.0(8) . . . .
C42 O3 C36 C41 -1.1(8) . . . .
C42 O3 C36 C37 178.1(5) . . . .
C28 N4 C37 C38 -0.5(8) . . . .
C28 N4 C37 C36 -180.0(4) . . . .
C41 C36 C37 C38 2.7(8) . . . .
O3 C36 C37 C38 -176.4(5) . . . .
C41 C36 C37 N4 -177.7(5) . . . .
O3 C36 C37 N4 3.1(7) . . . .
N4 C37 C38 C39 177.2(5) . . . .
C36 C37 C38 C39 -3.2(8) . . . .
C37 C38 C39 C40 2.0(10) . . . .
C38 C39 C40 C41 -0.1(10) . . . .
O3 C36 C41 C40 178.1(5) . . . .
C37 C36 C41 C40 -1.0(8) . . . .
C39 C40 C41 C36 -0.4(10) . . . .
